data_7231986
loop_
_publ_author_name
'Kong, Jiao-Jiao'
'Shao, Dong'
'Zhang, Jia-Chen'
'Jiang, Yu-Xuan'
'Ji, Cheng-Long'
'Huang, Xing-Cai'

_publ_section_title
;
 From mononuclear to two-dimensional cobalt(ii) complexes based on a mixed
 benzimidazole--dicarboxylate strategy: syntheses, structures, and
 magnetic properties
;
_journal_issue 4
_journal_name_full CrystEngComm
_journal_page_first 749
_journal_paper_doi 10.1039/C8CE01931B
_journal_volume 21
_journal_year 2019
_chemical_formula_moiety C34H30CoN4O8
_chemical_formula_sum 'C34 H30 Co N4 O8'
_chemical_formula_weight 681.55
_space_group_crystal_system orthorhombic
_space_group_IT_number 18
_space_group_name_Hall 'P 2 2ab'
_space_group_name_H-M_alt 'P 21 21 2'
_symmetry_space_group_name_Hall 'P 2 2ab'
_symmetry_space_group_name_H-M 'P 21 21 2'
_atom_sites_solution_hydrogens mixed
_audit_creation_method SHELXL-2014/7
_audit_update_record
;
2018-10-30 deposited with the CCDC.
2018-12-10 downloaded from the CCDC.
;
_cell_angle_alpha 90
_cell_angle_beta 90
_cell_angle_gamma 90
_cell_formula_units_Z 2
_cell_length_a 15.397(9)
_cell_length_b 15.921(9)
_cell_length_c 6.253(4)
_cell_measurement_reflns_used 7122
_cell_measurement_temperature 200(2)
_cell_measurement_theta_max 31.07
_cell_measurement_theta_min 2.56
_cell_volume 1532.8(16)
_computing_cell_refinement 'Bruker SAINT'
_computing_data_collection 'Bruker APEX2'
_computing_data_reduction 'Bruker SAINT'
_computing_molecular_graphics 'Bruker SHELXTL'
_computing_publication_material 'Bruker SHELXTL'
_computing_structure_refinement 'SHELXL-2014/7 (Sheldrick, 2014)'
_computing_structure_solution 'SHELXS-97 (Sheldrick 2008)'
_diffrn_ambient_temperature 200(2)
_diffrn_measured_fraction_theta_full 0.995
_diffrn_measured_fraction_theta_max 0.997
_diffrn_measurement_device_type 'Bruker APEX-II CCD'
_diffrn_measurement_method '\f and \w scans'
_diffrn_radiation_type MoK\a
_diffrn_radiation_wavelength 0.71073
_diffrn_reflns_av_R_equivalents 0.0361
_diffrn_reflns_av_unetI/netI 0.0381
_diffrn_reflns_Laue_measured_fraction_full 0.995
_diffrn_reflns_Laue_measured_fraction_max 0.997
_diffrn_reflns_limit_h_max 21
_diffrn_reflns_limit_h_min -21
_diffrn_reflns_limit_k_max 22
_diffrn_reflns_limit_k_min -22
_diffrn_reflns_limit_l_max 8
_diffrn_reflns_limit_l_min -5
_diffrn_reflns_number 15497
_diffrn_reflns_point_group_measured_fraction_full 0.996
_diffrn_reflns_point_group_measured_fraction_max 0.997
_diffrn_reflns_theta_full 25.242
_diffrn_reflns_theta_max 29.562
_diffrn_reflns_theta_min 1.840
_exptl_absorpt_coefficient_mu 0.621
_exptl_absorpt_correction_type none
_exptl_crystal_colour Blue
_exptl_crystal_density_diffrn 1.477
_exptl_crystal_description BLOCK
_exptl_crystal_F_000 706
_exptl_crystal_size_max 0.360
_exptl_crystal_size_mid 0.210
_exptl_crystal_size_min 0.150
_refine_diff_density_max 0.263
_refine_diff_density_min -0.252
_refine_diff_density_rms 0.055
_refine_ls_abs_structure_details
; 
 Flack x determined using 1596 quotients [(I+)-(I-)]/[(I+)+(I-)] 
 (Parsons, Flack and Wagner, Acta Cryst. B69 (2013) 249-259). 
;
_refine_ls_abs_structure_Flack 0.009(6)
_refine_ls_extinction_method none
_refine_ls_goodness_of_fit_ref 1.133
_refine_ls_hydrogen_treatment constr
_refine_ls_matrix_type full
_refine_ls_number_parameters 215
_refine_ls_number_reflns 4291
_refine_ls_number_restraints 1
_refine_ls_restrained_S_all 1.134
_refine_ls_R_factor_all 0.0349
_refine_ls_R_factor_gt 0.0317
_refine_ls_shift/su_max 0.000
_refine_ls_shift/su_mean 0.000
_refine_ls_structure_factor_coef Fsqd
_refine_ls_weighting_details 'w=1/[\s^2^(Fo^2^)+(0.0473P)^2^+0.2388P] where P=(Fo^2^+2Fc^2^)/3'
_refine_ls_weighting_scheme calc
_refine_ls_wR_factor_gt 0.0856
_refine_ls_wR_factor_ref 0.0956
_reflns_Friedel_coverage 0.740
_reflns_Friedel_fraction_full 0.997
_reflns_Friedel_fraction_max 0.998
_reflns_number_gt 3980
_reflns_number_total 4291
_reflns_threshold_expression 'I > 2\s(I)'
_cod_data_source_file c8ce01931b2.cif
_cod_data_source_block 1
_cod_depositor_comments 'Adding full bibliography for 7231986--7231988.cif.'
_cod_original_cell_volume 1532.8(15)
_cod_database_code 7231986
_shelx_shelxl_version_number 2014/7
_shelx_space_group_comment
; 
The symmetry employed for this shelxl refinement is uniquely defined 
by the following loop, which should always be used as a source of 
symmetry information in preference to the above space-group names. 
They are only intended as comments. 
;
_shelx_estimated_absorpt_t_min 0.807
_shelx_estimated_absorpt_t_max 0.913

loop_
_space_group_symop_operation_xyz
'x, y, z'
'-x, -y, z'
'x+1/2, -y+1/2, -z'
'-x+1/2, y+1/2, -z'

loop_
_atom_site_label
_atom_site_type_symbol
_atom_site_fract_x
_atom_site_fract_y
_atom_site_fract_z
_atom_site_U_iso_or_equiv
_atom_site_adp_type
_atom_site_occupancy
_atom_site_site_symmetry_order
_atom_site_calc_flag
_atom_site_refinement_flags_posn
_atom_site_refinement_flags_adp
_atom_site_refinement_flags_occupancy
Co1 Co 0.5000 0.5000 0.57762(7) 0.02293(12) Uani 1 2 d S T P
O1 O 0.56641(13) 0.43227(12) 0.3754(3) 0.0320(4) Uani 1 1 d . . .
O2 O 0.66847(15) 0.39305(12) 0.6081(4) 0.0402(5) Uani 1 1 d . . .
O3 O 0.74053(15) 0.02223(11) 0.2752(4) 0.0369(5) Uani 1 1 d D . .
H1O3 H 0.7904 -0.0025 0.3189 0.044 Uiso 1 1 d DR U .
O4 O 0.76733(16) 0.09244(13) 0.5752(4) 0.0426(5) Uani 1 1 d . . .
N1 N 0.55818(15) 0.58014(14) 0.7808(4) 0.0273(4) Uani 1 1 d . . .
N2 N 0.62837(15) 0.62193(16) 1.0731(4) 0.0358(5) Uani 1 1 d . . .
H1N2 H 0.6589 0.6295 1.1794 0.043 Uiso 1 1 d R U .
C1 C 0.57626(16) 0.66617(15) 0.7632(4) 0.0240(5) Uani 1 1 d . . .
C2 C 0.55740(16) 0.72333(15) 0.6007(4) 0.0267(5) Uani 1 1 d . . .
H2 H 0.5290 0.7055 0.4737 0.032 Uiso 1 1 calc R U .
C3 C 0.58107(19) 0.80739(16) 0.6285(5) 0.0317(6) Uani 1 1 d . . .
C4 C 0.5563(3) 0.8698(2) 0.4595(6) 0.0501(9) Uani 1 1 d . . .
H4A H 0.5220 0.8416 0.3485 0.075 Uiso 1 1 calc R U .
H4B H 0.6089 0.8936 0.3956 0.075 Uiso 1 1 calc R U .
H4C H 0.5217 0.9148 0.5239 0.075 Uiso 1 1 calc R U .
C5 C 0.6519(3) 0.9243(2) 0.8437(8) 0.0659(12) Uani 1 1 d . . .
H5A H 0.6898 0.9303 0.9687 0.099 Uiso 1 1 calc R U .
H5B H 0.5995 0.9584 0.8638 0.099 Uiso 1 1 calc R U .
H5C H 0.6828 0.9433 0.7155 0.099 Uiso 1 1 calc R U .
C6 C 0.6263(2) 0.83233(19) 0.8175(5) 0.0386(7) Uani 1 1 d . . .
C7 C 0.64579(19) 0.7758(2) 0.9751(5) 0.0381(7) Uani 1 1 d . . .
H7 H 0.6762 0.7927 1.1001 0.046 Uiso 1 1 calc R U .
C8 C 0.61968(17) 0.69210(17) 0.9467(5) 0.0298(5) Uani 1 1 d . . .
C9 C 0.59142(19) 0.55763(18) 0.9686(5) 0.0331(6) Uani 1 1 d . . .
H9 H 0.5892 0.5019 1.0229 0.040 Uiso 1 1 calc R U .
C10 C 0.62626(16) 0.38178(15) 0.4433(4) 0.0259(5) Uani 1 1 d . . .
C11 C 0.63902(15) 0.30365(15) 0.3155(4) 0.0232(5) Uani 1 1 d . . .
C12 C 0.60467(18) 0.29600(16) 0.1103(5) 0.0299(5) Uani 1 1 d . . .
H12 H 0.5752 0.3421 0.0468 0.036 Uiso 1 1 calc R U .
C13 C 0.6134(2) 0.22104(19) -0.0018(5) 0.0347(6) Uani 1 1 d . . .
H13 H 0.5901 0.2161 -0.1419 0.042 Uiso 1 1 calc R U .
C14 C 0.65566(17) 0.15394(16) 0.0901(5) 0.0289(5) Uani 1 1 d . . .
H14 H 0.6616 0.1028 0.0131 0.035 Uiso 1 1 calc R U .
C15 C 0.68967(15) 0.16081(15) 0.2947(4) 0.0229(5) Uani 1 1 d . . .
C16 C 0.68251(15) 0.23582(15) 0.4056(4) 0.0241(4) Uani 1 1 d . . .
H16 H 0.7074 0.2409 0.5440 0.029 Uiso 1 1 calc R U .
C17 C 0.73597(16) 0.08934(15) 0.3973(4) 0.0256(5) Uani 1 1 d . . .

loop_
_atom_site_aniso_label
_atom_site_aniso_U_11
_atom_site_aniso_U_22
_atom_site_aniso_U_33
_atom_site_aniso_U_23
_atom_site_aniso_U_13
_atom_site_aniso_U_12
Co1 0.0320(2) 0.01521(18) 0.0215(2) 0.000 0.000 0.00199(18)
O1 0.0413(10) 0.0234(8) 0.0312(10) -0.0018(8) 0.0050(8) 0.0074(8)
O2 0.0602(13) 0.0239(9) 0.0365(12) -0.0054(9) -0.0122(11) -0.0038(9)
O3 0.0507(12) 0.0227(9) 0.0373(11) -0.0053(8) -0.0153(10) 0.0114(8)
O4 0.0604(13) 0.0361(10) 0.0312(11) -0.0002(10) -0.0193(11) 0.0056(9)
N1 0.0334(11) 0.0239(10) 0.0245(11) 0.0008(8) -0.0025(9) 0.0000(8)
N2 0.0365(11) 0.0455(13) 0.0253(11) 0.0002(11) -0.0085(11) -0.0015(10)
C1 0.0257(10) 0.0227(11) 0.0237(12) -0.0038(9) -0.0003(9) -0.0018(9)
C2 0.0299(11) 0.0255(11) 0.0246(12) -0.0022(10) -0.0007(10) -0.0036(9)
C3 0.0381(13) 0.0226(11) 0.0345(14) -0.0033(10) 0.0057(11) -0.0043(10)
C4 0.072(2) 0.0279(14) 0.050(2) 0.0072(14) 0.0009(18) -0.0061(14)
C5 0.088(3) 0.0420(19) 0.068(3) -0.0204(19) 0.000(2) -0.0277(19)
C6 0.0465(16) 0.0287(14) 0.0407(17) -0.0122(12) 0.0063(14) -0.0113(12)
C7 0.0359(14) 0.0457(17) 0.0328(16) -0.0160(13) -0.0007(12) -0.0086(12)
C8 0.0306(12) 0.0351(13) 0.0238(13) -0.0058(11) -0.0014(10) -0.0001(10)
C9 0.0397(14) 0.0325(13) 0.0272(14) 0.0034(10) -0.0018(11) 0.0029(11)
C10 0.0326(11) 0.0191(10) 0.0260(12) -0.0012(9) 0.0057(10) -0.0036(9)
C11 0.0241(10) 0.0199(10) 0.0256(12) -0.0032(9) 0.0019(9) 0.0012(8)
C12 0.0347(12) 0.0249(11) 0.0301(14) -0.0003(10) -0.0054(11) 0.0072(9)
C13 0.0431(15) 0.0350(14) 0.0260(13) -0.0061(11) -0.0121(12) 0.0088(12)
C14 0.0352(12) 0.0243(11) 0.0271(12) -0.0079(11) -0.0070(11) 0.0064(9)
C15 0.0243(10) 0.0203(10) 0.0241(11) -0.0016(9) -0.0026(9) 0.0027(8)
C16 0.0247(10) 0.0253(10) 0.0221(11) -0.0010(10) -0.0024(10) -0.0003(8)
C17 0.0280(11) 0.0229(11) 0.0257(12) 0.0012(10) -0.0039(10) 0.0000(8)

loop_
_atom_type_symbol
_atom_type_description
_atom_type_scat_dispersion_real
_atom_type_scat_dispersion_imag
_atom_type_scat_source
C C 0.0033 0.0016 'International Tables Vol C Tables 4.2.6.8 and 6.1.1.4'
H H 0.0000 0.0000 'International Tables Vol C Tables 4.2.6.8 and 6.1.1.4'
N N 0.0061 0.0033 'International Tables Vol C Tables 4.2.6.8 and 6.1.1.4'
O O 0.0106 0.0060 'International Tables Vol C Tables 4.2.6.8 and 6.1.1.4'
Co Co 0.3494 0.9721 'International Tables Vol C Tables 4.2.6.8 and 6.1.1.4'

loop_
_geom_angle_atom_site_label_1
_geom_angle_atom_site_label_2
_geom_angle_atom_site_label_3
_geom_angle
_geom_angle_site_symmetry_1
_geom_angle_site_symmetry_3
O1 Co1 O1 99.20(13) 2_665 .
O1 Co1 N1 106.99(10) 2_665 .
O1 Co1 N1 121.78(10) . .
O1 Co1 N1 121.78(10) 2_665 2_665
O1 Co1 N1 106.99(10) . 2_665
N1 Co1 N1 101.64(14) . 2_665
C10 O1 Co1 120.22(18) . .
C17 O3 H1O3 102.9 . .
C9 N1 C1 104.8(2) . .
C9 N1 Co1 123.93(19) . .
C1 N1 Co1 131.20(18) . .
C9 N2 C8 107.4(2) . .
C9 N2 H1N2 138.4 . .
C8 N2 H1N2 113.6 . .
C8 C1 C2 120.5(2) . .
C8 C1 N1 108.7(2) . .
C2 C1 N1 130.8(2) . .
C1 C2 C3 118.7(3) . .
C1 C2 H2 120.7 . .
C3 C2 H2 120.7 . .
C2 C3 C6 119.8(3) . .
C2 C3 C4 118.7(3) . .
C6 C3 C4 121.6(3) . .
C3 C4 H4A 109.5 . .
C3 C4 H4B 109.5 . .
H4A C4 H4B 109.5 . .
C3 C4 H4C 109.5 . .
H4A C4 H4C 109.5 . .
H4B C4 H4C 109.5 . .
C6 C5 H5A 109.5 . .
C6 C5 H5B 109.5 . .
H5A C5 H5B 109.5 . .
C6 C5 H5C 109.5 . .
H5A C5 H5C 109.5 . .
H5B C5 H5C 109.5 . .
C7 C6 C3 121.3(3) . .
C7 C6 C5 119.9(3) . .
C3 C6 C5 118.8(3) . .
C6 C7 C8 118.1(3) . .
C6 C7 H7 120.9 . .
C8 C7 H7 120.9 . .
N2 C8 C1 106.2(2) . .
N2 C8 C7 132.2(3) . .
C1 C8 C7 121.6(3) . .
N1 C9 N2 112.8(3) . .
N1 C9 H9 123.6 . .
N2 C9 H9 123.6 . .
O2 C10 O1 124.0(2) . .
O2 C10 C11 120.0(2) . .
O1 C10 C11 115.8(2) . .
C16 C11 C12 119.2(2) . .
C16 C11 C10 119.6(2) . .
C12 C11 C10 121.1(2) . .
C13 C12 C11 120.2(2) . .
C13 C12 H12 119.9 . .
C11 C12 H12 119.9 . .
C14 C13 C12 120.1(3) . .
C14 C13 H13 120.0 . .
C12 C13 H13 120.0 . .
C13 C14 C15 120.1(2) . .
C13 C14 H14 119.9 . .
C15 C14 H14 119.9 . .
C16 C15 C14 120.0(2) . .
C16 C15 C17 118.8(2) . .
C14 C15 C17 121.2(2) . .
C15 C16 C11 120.3(2) . .
C15 C16 H16 119.8 . .
C11 C16 H16 119.8 . .
O4 C17 O3 123.0(2) . .
O4 C17 C15 123.7(2) . .
O3 C17 C15 113.4(2) . .

loop_
_geom_bond_atom_site_label_1
_geom_bond_atom_site_label_2
_geom_bond_distance
_geom_bond_site_symmetry_2
Co1 O1 1.951(2) 2_665
Co1 O1 1.951(2) .
Co1 N1 2.011(2) .
Co1 N1 2.011(2) 2_665
O1 C10 1.294(3) .
O2 C10 1.232(4) .
O3 C17 1.315(3) .
O3 H1O3 0.9055 .
O4 C17 1.214(3) .
N1 C9 1.330(4) .
N1 C1 1.402(3) .
N2 C9 1.341(4) .
N2 C8 1.375(4) .
N2 H1N2 0.8238 .
C1 C8 1.391(4) .
C1 C2 1.395(4) .
C2 C3 1.398(3) .
C2 H2 0.9500 .
C3 C6 1.428(4) .
C3 C4 1.500(5) .
C4 H4A 0.9800 .
C4 H4B 0.9800 .
C4 H4C 0.9800 .
C5 C6 1.525(4) .
C5 H5A 0.9800 .
C5 H5B 0.9800 .
C5 H5C 0.9800 .
C6 C7 1.368(5) .
C7 C8 1.403(4) .
C7 H7 0.9500 .
C9 H9 0.9500 .
C10 C11 1.491(3) .
C11 C16 1.390(3) .
C11 C12 1.393(4) .
C12 C13 1.390(4) .
C12 H12 0.9500 .
C13 C14 1.377(4) .
C13 H13 0.9500 .
C14 C15 1.387(4) .
C14 H14 0.9500 .
C15 C16 1.386(3) .
C15 C17 1.488(3) .
C16 H16 0.9500 .
